data_4025933
loop_
_publ_author_name
'Karl J. Bonney'
'D. Christopher Braddock'
'Andrew J. P. White'
'Muhammad Yaqoob'

_publ_section_title
;
 Intramolecular Bromonium Ion Assisted Epoxide Ring-Opening: Capture of
 the Oxonium Ion with an Added External Nucleophile
;
_journal_name_full 'Journal of Organic Chemistry'
_journal_page_first 97
_journal_page_last 104
_journal_paper_doi 10.1021/jo101617h
_journal_volume 76
_journal_year 2011
_chemical_formula_moiety 'C15 H16 Br N O5'
_chemical_formula_sum 'C15 H16 Br N O5'
_chemical_formula_weight 370.20
_chemical_name_systematic
; 
 ? 
;
_space_group_IT_number 14
_symmetry_cell_setting monoclinic
_symmetry_space_group_name_Hall '-P 2yn'
_symmetry_space_group_name_H-M 'P 1 21/n 1'
_atom_sites_solution_hydrogens geom
_atom_sites_solution_primary direct
_atom_sites_solution_secondary difmap
_audit_creation_method SHELXL-97
_cell_angle_alpha 90.00
_cell_angle_beta 104.081(3)
_cell_angle_gamma 90.00
_cell_formula_units_Z 4
_cell_length_a 13.6954(4)
_cell_length_b 6.38506(18)
_cell_length_c 17.6341(6)
_cell_measurement_reflns_used 2104
_cell_measurement_temperature 173(2)
_cell_measurement_theta_max 64.1463
_cell_measurement_theta_min 3.3230
_cell_volume 1495.70(8)
_computing_cell_refinement 'CrysAlis RED, Oxford Diffraction Ltd'
_computing_data_collection 'CrysAlis CCD, Oxford Diffraction Ltd'
_computing_data_reduction 'CrysAlis RED, Oxford Diffraction Ltd'
_computing_molecular_graphics 'Bruker SHELXTL'
_computing_publication_material 'Bruker SHELXTL'
_computing_structure_refinement 'SHELXL-97 (Sheldrick, 1997)'
_computing_structure_solution 'SHELXS-97 (Sheldrick, 1990)'
_diffrn_ambient_temperature 173(2)
_diffrn_detector_area_resol_mean 8.2556
_diffrn_measured_fraction_theta_full 0.985
_diffrn_measured_fraction_theta_max 0.961
_diffrn_measurement_device_type 'OD Xcalibur PX Ultra'
_diffrn_measurement_method 'omega scans'
_diffrn_radiation_monochromator graphite
_diffrn_radiation_source 'Enhance Ultra (Cu) X-ray Source'
_diffrn_radiation_type CuK\a
_diffrn_radiation_wavelength 1.54184
_diffrn_reflns_av_R_equivalents 0.0213
_diffrn_reflns_av_sigmaI/netI 0.0287
_diffrn_reflns_limit_h_max 15
_diffrn_reflns_limit_h_min -15
_diffrn_reflns_limit_k_max 7
_diffrn_reflns_limit_k_min -4
_diffrn_reflns_limit_l_max 11
_diffrn_reflns_limit_l_min -20
_diffrn_reflns_number 4007
_diffrn_reflns_theta_full 62.00
_diffrn_reflns_theta_max 64.20
_diffrn_reflns_theta_min 3.68
_diffrn_standards_number 0
_exptl_absorpt_coefficient_mu 3.972
_exptl_absorpt_correction_T_max 0.918
_exptl_absorpt_correction_T_min 0.607
_exptl_absorpt_correction_type analytical
_exptl_absorpt_process_details
; 
CrysAlis RED, Oxford Diffraction Ltd., 
Version 1.171.33.31 (release 08-01-2009 CrysAlis171 .NET) 
(compiled Jan  8 2009,16:24:04) 
Analytical numeric absorption correction using a multifaceted crystal 
model based on expressions derived by R.C. Clark & J.S. Reid. 
(Clark, R. C. & Reid, J. S. (1995). Acta Cryst. A51, 887-897) 
;
_exptl_crystal_colour Colourless
_exptl_crystal_density_diffrn 1.644
_exptl_crystal_description 'platy needles'
_exptl_crystal_F_000 752
_exptl_crystal_size_max 0.30
_exptl_crystal_size_mid 0.12
_exptl_crystal_size_min 0.02
_refine_diff_density_max 0.808
_refine_diff_density_min -0.554
_refine_diff_density_rms 0.071
_refine_ls_extinction_method none
_refine_ls_goodness_of_fit_ref 1.042
_refine_ls_hydrogen_treatment constr
_refine_ls_matrix_type full
_refine_ls_number_parameters 199
_refine_ls_number_reflns 2399
_refine_ls_number_restraints 0
_refine_ls_restrained_S_all 1.042
_refine_ls_R_factor_all 0.0614
_refine_ls_R_factor_gt 0.0476
_refine_ls_shift/su_max 0.000
_refine_ls_shift/su_mean 0.000
_refine_ls_structure_factor_coef Fsqd
_refine_ls_weighting_details 'calc w=1/[\s^2^(Fo^2^)+(0.0507P)^2^+3.0478P] where P=(Fo^2^+2Fc^2^)/3'
_refine_ls_weighting_scheme calc
_refine_ls_wR_factor_gt 0.1128
_refine_ls_wR_factor_ref 0.1183
_reflns_number_gt 1949
_reflns_number_total 2399
_reflns_threshold_expression >2sigma(I)
_cod_data_source_file jo101617h_si_001_1.cif
_cod_data_source_block 6b
_cod_database_code 4025933

loop_
_symmetry_equiv_pos_as_xyz
'x, y, z'
'-x+1/2, y+1/2, -z+1/2'
'-x, -y, -z'
'x-1/2, -y-1/2, z-1/2'

loop_
_atom_site_label
_atom_site_type_symbol
_atom_site_fract_x
_atom_site_fract_y
_atom_site_fract_z
_atom_site_U_iso_or_equiv
_atom_site_adp_type
_atom_site_occupancy
_atom_site_symmetry_multiplicity
_atom_site_calc_flag
_atom_site_refinement_flags
O1 O 0.4863(2) -0.0575(5) 0.10316(18) 0.0485(8) Uani 1 1 d .
C1 C 0.5813(4) 0.0581(8) 0.1206(3) 0.0531(12) Uani 1 1 d .
H1A H 0.6310 -0.0139 0.0963 0.064 Uiso 1 1 calc R
C2 C 0.5546(3) 0.2695(7) 0.0831(3) 0.0462(11) Uani 1 1 d .
H2A H 0.5254 0.2480 0.0259 0.055 Uiso 1 1 calc R
Br Br 0.68310(4) 0.42999(9) 0.09664(3) 0.0596(2) Uani 1 1 d .
C3 C 0.4814(4) 0.4008(7) 0.1152(3) 0.0478(11) Uani 1 1 d .
H3A H 0.5123 0.4334 0.1708 0.057 Uiso 1 1 calc R
H3B H 0.4699 0.5350 0.0863 0.057 Uiso 1 1 calc R
C4 C 0.3810(3) 0.2952(7) 0.1095(3) 0.0479(11) Uani 1 1 d .
H4A H 0.3308 0.4044 0.1124 0.057 Uiso 1 1 calc R
H4B H 0.3596 0.2281 0.0575 0.057 Uiso 1 1 calc R
C5 C 0.3791(3) 0.1344(8) 0.1702(3) 0.0475(11) Uani 1 1 d .
H5A H 0.3089 0.0789 0.1604 0.057 Uiso 1 1 calc R
C6 C 0.4496(4) -0.0513(7) 0.1737(3) 0.0497(11) Uani 1 1 d .
H6A H 0.4099 -0.1820 0.1755 0.060 Uiso 1 1 calc R
C7 C 0.5455(4) -0.0630(8) 0.2397(3) 0.0524(12) Uani 1 1 d .
H7A H 0.5345 -0.0018 0.2885 0.063 Uiso 1 1 calc R
H7B H 0.5683 -0.2097 0.2498 0.063 Uiso 1 1 calc R
C8 C 0.6207(4) 0.0629(9) 0.2098(3) 0.0601(13) Uani 1 1 d .
H8A H 0.6885 -0.0009 0.2258 0.072 Uiso 1 1 calc R
H8B H 0.6242 0.2084 0.2297 0.072 Uiso 1 1 calc R
O9 O 0.4006(2) 0.2498(5) 0.24512(18) 0.0491(8) Uani 1 1 d .
C10 C 0.3547(3) 0.1799(7) 0.2995(2) 0.0372(9) Uani 1 1 d .
O10 O 0.3079(2) 0.0197(5) 0.29408(17) 0.0470(7) Uani 1 1 d .
C11 C 0.3645(3) 0.3312(6) 0.3651(2) 0.0324(9) Uani 1 1 d .
C12 C 0.4054(3) 0.5310(6) 0.3640(2) 0.0369(9) Uani 1 1 d .
H12A H 0.4294 0.5742 0.3203 0.044 Uiso 1 1 calc R
C13 C 0.4110(3) 0.6666(6) 0.4261(2) 0.0377(9) Uani 1 1 d .
H13A H 0.4392 0.8025 0.4259 0.045 Uiso 1 1 calc R
C14 C 0.3748(3) 0.5994(6) 0.4883(2) 0.0370(9) Uani 1 1 d .
C15 C 0.3340(3) 0.4025(7) 0.4915(2) 0.0413(10) Uani 1 1 d .
H15A H 0.3103 0.3600 0.5355 0.050 Uiso 1 1 calc R
C16 C 0.3289(3) 0.2697(7) 0.4290(2) 0.0376(9) Uani 1 1 d .
H16A H 0.3006 0.1341 0.4296 0.045 Uiso 1 1 calc R
N17 N 0.3814(3) 0.7396(6) 0.5558(2) 0.0443(9) Uani 1 1 d .
O18 O 0.4190(3) 0.9133(5) 0.5538(2) 0.0574(9) Uani 1 1 d .
O19 O 0.3495(3) 0.6778(6) 0.6107(2) 0.0661(10) Uani 1 1 d .

loop_
_atom_site_aniso_label
_atom_site_aniso_U_11
_atom_site_aniso_U_22
_atom_site_aniso_U_33
_atom_site_aniso_U_23
_atom_site_aniso_U_13
_atom_site_aniso_U_12
O1 0.0600(19) 0.0424(17) 0.0484(17) -0.0193(14) 0.0238(15) -0.0147(15)
C1 0.058(3) 0.048(3) 0.061(3) -0.002(2) 0.029(2) 0.007(2)
C2 0.061(3) 0.045(3) 0.037(2) -0.004(2) 0.020(2) -0.003(2)
Br 0.0547(3) 0.0661(4) 0.0650(4) -0.0041(3) 0.0280(2) -0.0199(3)
C3 0.062(3) 0.036(2) 0.048(3) 0.007(2) 0.019(2) 0.005(2)
C4 0.047(2) 0.052(3) 0.045(2) 0.002(2) 0.012(2) 0.012(2)
C5 0.043(2) 0.054(3) 0.045(3) -0.002(2) 0.010(2) -0.006(2)
C6 0.056(3) 0.035(2) 0.064(3) -0.002(2) 0.025(2) -0.010(2)
C7 0.067(3) 0.045(3) 0.044(3) 0.000(2) 0.012(2) 0.014(2)
C8 0.047(3) 0.079(4) 0.050(3) 0.011(3) 0.002(2) 0.009(3)
O9 0.0522(17) 0.0490(18) 0.0530(18) -0.0134(15) 0.0265(15) -0.0138(15)
C10 0.037(2) 0.037(2) 0.039(2) -0.0002(19) 0.0140(18) -0.0013(19)
O10 0.0616(19) 0.0372(17) 0.0450(17) -0.0036(14) 0.0183(14) -0.0164(15)
C11 0.0282(19) 0.034(2) 0.034(2) 0.0010(17) 0.0050(16) 0.0034(17)
C12 0.038(2) 0.034(2) 0.039(2) 0.0042(18) 0.0105(17) -0.0023(17)
C13 0.039(2) 0.027(2) 0.045(2) -0.0006(19) 0.0066(18) -0.0014(17)
C14 0.032(2) 0.037(2) 0.040(2) -0.0039(19) 0.0062(17) 0.0077(17)
C15 0.039(2) 0.048(3) 0.039(2) 0.001(2) 0.0153(18) -0.002(2)
C16 0.038(2) 0.036(2) 0.040(2) 0.0035(19) 0.0117(17) -0.0031(18)
N17 0.0401(19) 0.045(2) 0.046(2) -0.0076(18) 0.0069(16) 0.0096(17)
O18 0.073(2) 0.0394(19) 0.058(2) -0.0110(16) 0.0116(17) -0.0020(17)
O19 0.083(2) 0.069(2) 0.056(2) -0.0191(19) 0.0356(19) -0.010(2)

loop_
_atom_type_symbol
_atom_type_description
_atom_type_scat_dispersion_real
_atom_type_scat_dispersion_imag
_atom_type_scat_source
C C 0.0181 0.0091 'International Tables Vol C Tables 4.2.6.8 and 6.1.1.4'
H H 0.0000 0.0000 'International Tables Vol C Tables 4.2.6.8 and 6.1.1.4'
N N 0.0311 0.0180 'International Tables Vol C Tables 4.2.6.8 and 6.1.1.4'
O O 0.0492 0.0322 'International Tables Vol C Tables 4.2.6.8 and 6.1.1.4'
Br Br -0.6763 1.2805 'International Tables Vol C Tables 4.2.6.8 and 6.1.1.4'

loop_
_geom_angle_atom_site_label_1
_geom_angle_atom_site_label_2
_geom_angle_atom_site_label_3
_geom_angle
C6 O1 C1 106.4(3)
O1 C1 C2 104.5(4)
O1 C1 C8 107.4(4)
C2 C1 C8 114.8(4)
C1 C2 C3 116.3(4)
C1 C2 Br 107.1(3)
C3 C2 Br 108.3(3)
C4 C3 C2 113.6(4)
C5 C4 C3 115.7(4)
O9 C5 C4 105.3(4)
O9 C5 C6 111.5(4)
C4 C5 C6 116.5(4)
O1 C6 C5 109.6(4)
O1 C6 C7 103.8(4)
C5 C6 C7 119.2(4)
C8 C7 C6 104.1(4)
C7 C8 C1 104.4(4)
C10 O9 C5 116.5(3)
O10 C10 O9 124.1(4)
O10 C10 C11 124.2(4)
O9 C10 C11 111.7(3)
C16 C11 C12 119.4(4)
C16 C11 C10 117.6(4)
C12 C11 C10 122.9(4)
C13 C12 C11 120.4(4)
C14 C13 C12 118.3(4)
C13 C14 C15 122.9(4)
C13 C14 N17 119.4(4)
C15 C14 N17 117.7(4)
C16 C15 C14 117.9(4)
C15 C16 C11 121.0(4)
O19 N17 O18 123.3(4)
O19 N17 C14 118.7(4)
O18 N17 C14 118.0(4)

loop_
_geom_bond_atom_site_label_1
_geom_bond_atom_site_label_2
_geom_bond_distance
O1 C6 1.452(5)
O1 C1 1.462(6)
C1 C2 1.508(7)
C1 C8 1.534(7)
C2 C3 1.518(6)
C2 Br 2.001(5)
C3 C4 1.512(6)
C4 C5 1.488(6)
C5 O9 1.479(5)
C5 C6 1.520(7)
C6 C7 1.530(7)
C7 C8 1.500(7)
O9 C10 1.345(5)
C10 O10 1.199(5)
C10 C11 1.488(6)
C11 C16 1.389(5)
C11 C12 1.394(6)
C12 C13 1.384(6)
C13 C14 1.377(6)
C14 C15 1.382(6)
C14 N17 1.475(5)
C15 C16 1.379(6)
N17 O19 1.220(5)
N17 O18 1.226(5)
